data_4338465
loop_
_publ_author_name
'Rosario-Amorin, Daniel'
'Ouizem, Sabrina'
'Dickie, Diane A.'
'Paine, Robert T.'
'Cramer, Roger E.'
'Hay, Benjamin P.'
'Podair, Julien'
'Delmau, L&#x00E6;titia H'

_publ_section_title
;
 Synthesis and lanthanide coordination chemistry of phosphine oxide
 decorated dibenzothiophene and dibenzothiophene sulfone platforms.
;
_journal_issue 11
_journal_name_full 'Inorganic chemistry'
_journal_page_first 5698
_journal_page_last 5711
_journal_paper_doi 10.1021/ic500471w
_journal_volume 53
_journal_year 2014
_chemical_formula_sum 'C39 H38 N3 O16 P2 Pr S'
_chemical_formula_weight 1039.63
_space_group_IT_number 2
_symmetry_cell_setting triclinic
_symmetry_space_group_name_Hall '-P 1'
_symmetry_space_group_name_H-M 'P -1'
_atom_sites_solution_hydrogens geom
_atom_sites_solution_primary direct
_atom_sites_solution_secondary difmap
_audit_creation_method SHELXL-97
_cell_angle_alpha 105.6510(10)
_cell_angle_beta 90.7990(10)
_cell_angle_gamma 112.3280(10)
_cell_formula_units_Z 2
_cell_length_a 12.3875(3)
_cell_length_b 13.2484(3)
_cell_length_c 14.9970(4)
_cell_measurement_reflns_used 9884
_cell_measurement_temperature 173(2)
_cell_measurement_theta_max 33.07
_cell_measurement_theta_min 2.57
_cell_volume 2173.47(10)
_computing_cell_refinement 'Bruker SAINT'
_computing_data_collection 'Bruker APEX2'
_computing_data_reduction 'Bruker SAINT'
_computing_molecular_graphics 'Bruker SHELXTL'
_computing_publication_material 'Bruker SHELXTL'
_computing_structure_refinement 'SHELXL-97 (Sheldrick, 2008)'
_computing_structure_solution 'SHELXS-97 (Sheldrick, 2008)'
_diffrn_ambient_temperature 173(2)
_diffrn_measured_fraction_theta_full 0.997
_diffrn_measured_fraction_theta_max 0.997
_diffrn_measurement_device_type 'Bruker APEX-II CCD'
_diffrn_measurement_method '\f and \w scans'
_diffrn_radiation_monochromator graphite
_diffrn_radiation_source 'fine-focus sealed tube'
_diffrn_radiation_type MoK\a
_diffrn_radiation_wavelength 0.71073
_diffrn_reflns_av_R_equivalents 0.0171
_diffrn_reflns_av_sigmaI/netI 0.0145
_diffrn_reflns_limit_h_max 19
_diffrn_reflns_limit_h_min -18
_diffrn_reflns_limit_k_max 20
_diffrn_reflns_limit_k_min -20
_diffrn_reflns_limit_l_max 23
_diffrn_reflns_limit_l_min -23
_diffrn_reflns_number 66545
_diffrn_reflns_theta_full 33.10
_diffrn_reflns_theta_max 33.10
_diffrn_reflns_theta_min 2.57
_exptl_absorpt_coefficient_mu 1.316
_exptl_absorpt_correction_T_max 0.6691
_exptl_absorpt_correction_T_min 0.5631
_exptl_absorpt_correction_type multi-scan
_exptl_absorpt_process_details 'Bruker, SADABS'
_exptl_crystal_colour colourless
_exptl_crystal_density_diffrn 1.589
_exptl_crystal_density_method 'not measured'
_exptl_crystal_description prism
_exptl_crystal_F_000 1052
_exptl_crystal_size_max 0.49
_exptl_crystal_size_mid 0.49
_exptl_crystal_size_min 0.33
_refine_diff_density_max 1.184
_refine_diff_density_min -0.663
_refine_diff_density_rms 0.072
_refine_ls_extinction_method none
_refine_ls_goodness_of_fit_ref 1.076
_refine_ls_hydrogen_treatment constr
_refine_ls_matrix_type full
_refine_ls_number_parameters 563
_refine_ls_number_reflns 16435
_refine_ls_number_restraints 0
_refine_ls_restrained_S_all 1.076
_refine_ls_R_factor_all 0.0260
_refine_ls_R_factor_gt 0.0228
_refine_ls_shift/su_max 0.002
_refine_ls_shift/su_mean 0.000
_refine_ls_structure_factor_coef Fsqd
_refine_ls_weighting_details 'calc w=1/[\s^2^(Fo^2^)+(0.0332P)^2^+0.9816P] where P=(Fo^2^+2Fc^2^)/3'
_refine_ls_weighting_scheme calc
_refine_ls_wR_factor_gt 0.0614
_refine_ls_wR_factor_ref 0.0639
_reflns_number_gt 15249
_reflns_number_total 16435
_reflns_threshold_expression >2sigma(I)
_cod_data_source_file ic500471w_si_001.cif
_cod_data_source_block rprd406_0m_[Pr(10)(NO3)3(MeOH)].MeOH
_cod_depositor_comments
;
The following automatic conversions were performed:

'_symmetry_cell_setting' value 'Triclinic' changed to 'triclinic'
according to
/usr/data/users/saulius/crontab/automatic-downloads/rss-feeds/ACS/lib/dictionaries/cif_core.dic
dictionary named 'cif_core.dic' version 2.4.2 from 2011-04-26.

Automatic conversion script
Id: cif_fix_values 2281 2013-09-26 08:29:07Z andrius 

 Adding full bibliography for 4338458--4338465.cif.

The following automatic conversions were performed:

data name '_iucr_refine_instruction_details' was replaced with
'_iucr_refine_instructions_details' as specified in the replacement
file 'data/replacement-values/replacement_tags.lst'.

Automatic conversion script
Id: cif_correct_tags 9268 2022-04-12 08:56:07Z antanas 
;
_cod_original_cell_volume 2173.47(9)
_cod_original_sg_symbol_H-M P-1
_cod_database_code 4338465

loop_
_symmetry_equiv_pos_as_xyz
'x, y, z'
'-x, -y, -z'

loop_
_atom_site_label
_atom_site_type_symbol
_atom_site_fract_x
_atom_site_fract_y
_atom_site_fract_z
_atom_site_U_iso_or_equiv
_atom_site_adp_type
_atom_site_occupancy
_atom_site_symmetry_multiplicity
_atom_site_calc_flag
_atom_site_refinement_flags
Pr1 Pr 0.201727(6) 0.201547(5) 0.286222(5) 0.01986(2) Uani 1 1 d .
P1 P -0.11829(3) 0.19401(3) 0.29015(2) 0.01867(5) Uani 1 1 d .
P2 P 0.33067(3) 0.57678(3) 0.15634(3) 0.02368(6) Uani 1 1 d .
S1 S 0.10820(3) 0.43059(2) 0.26802(2) 0.01808(5) Uani 1 1 d .
O1 O -0.00023(8) 0.18829(8) 0.28103(7) 0.02280(17) Uani 1 1 d .
O2 O 0.33445(10) 0.47135(9) 0.17122(8) 0.0289(2) Uani 1 1 d .
O3 O 0.18939(8) 0.40114(8) 0.31590(7) 0.02142(16) Uani 1 1 d .
O4 O 0.06303(8) 0.36835(8) 0.17193(6) 0.02225(16) Uani 1 1 d .
O5 O 0.30573(13) 0.33747(11) 0.45459(9) 0.0434(3) Uani 1 1 d .
O6 O 0.14373(11) 0.19711(13) 0.45098(9) 0.0409(3) Uani 1 1 d .
O7 O 0.25142(16) 0.30364(15) 0.58445(9) 0.0546(4) Uani 1 1 d .
O8 O 0.34726(11) 0.13402(11) 0.35243(8) 0.0362(2) Uani 1 1 d .
O9 O 0.31909(11) 0.09280(11) 0.20236(8) 0.0337(2) Uani 1 1 d .
O10 O 0.42691(12) 0.02771(13) 0.26504(13) 0.0493(4) Uani 1 1 d .
O11 O 0.09588(11) -0.00068(10) 0.29258(9) 0.0367(2) Uani 1 1 d .
O12 O 0.06664(10) 0.01959(10) 0.15707(8) 0.0333(2) Uani 1 1 d .
O13 O -0.01655(17) -0.14756(13) 0.17817(15) 0.0704(5) Uani 1 1 d .
O14 O 0.21849(10) 0.24461(10) 0.13547(8) 0.0303(2) Uani 1 1 d .
H14A H 0.2852 0.3126 0.1393 0.036 Uiso 1 1 calc R
O15 O 0.40414(11) 0.35015(12) 0.29264(12) 0.0447(3) Uani 1 1 d .
H15A H 0.4211 0.4172 0.3435 0.054 Uiso 1 1 calc R
O16 O 0.5235(3) 0.4409(2) 0.5762(3) 0.1422(15) Uani 1 1 d .
H16A H 0.4563 0.4226 0.5486 0.213 Uiso 1 1 calc R
N1 N 0.23407(13) 0.27944(13) 0.49934(9) 0.0345(3) Uani 1 1 d .
N2 N 0.36638(10) 0.08344(10) 0.27344(10) 0.0292(2) Uani 1 1 d .
N3 N 0.04666(12) -0.04623(12) 0.20804(11) 0.0361(3) Uani 1 1 d .
C1 C -0.10024(11) 0.33947(11) 0.34992(8) 0.0210(2) Uani 1 1 d .
C2 C -0.18037(13) 0.36390(13) 0.40785(10) 0.0280(3) Uani 1 1 d .
H2 H -0.2443 0.3030 0.4194 0.034 Uiso 1 1 calc R
C3 C -0.16771(15) 0.47657(14) 0.44894(11) 0.0328(3) Uani 1 1 d .
H3 H -0.2229 0.4911 0.4883 0.039 Uiso 1 1 calc R
C4 C -0.07575(14) 0.56751(13) 0.43306(10) 0.0307(3) Uani 1 1 d .
H4 H -0.0678 0.6438 0.4613 0.037 Uiso 1 1 calc R
C5 C 0.00474(12) 0.54545(11) 0.37521(9) 0.0240(2) Uani 1 1 d .
C6 C 0.10386(13) 0.62942(11) 0.34610(10) 0.0256(2) Uani 1 1 d .
C7 C 0.13301(17) 0.74649(13) 0.36777(12) 0.0363(3) Uani 1 1 d .
H7 H 0.0897 0.7810 0.4076 0.044 Uiso 1 1 calc R
C8 C 0.22638(18) 0.81180(13) 0.33010(13) 0.0407(4) Uani 1 1 d .
H8 H 0.2480 0.8920 0.3456 0.049 Uiso 1 1 calc R
C9 C 0.28889(16) 0.76175(13) 0.26998(12) 0.0347(3) Uani 1 1 d .
H9 H 0.3527 0.8085 0.2455 0.042 Uiso 1 1 calc R
C10 C 0.25941(12) 0.64346(11) 0.24476(10) 0.0257(2) Uani 1 1 d .
C11 C 0.16723(12) 0.58027(11) 0.28578(9) 0.0226(2) Uani 1 1 d .
C12 C -0.00770(11) 0.43277(11) 0.33584(8) 0.0203(2) Uani 1 1 d .
C13 C -0.20270(12) 0.10275(11) 0.35537(9) 0.0236(2) Uani 1 1 d .
C14 C -0.14337(14) 0.06082(12) 0.40583(10) 0.0292(3) Uani 1 1 d .
H14 H -0.0613 0.0806 0.4050 0.035 Uiso 1 1 calc R
C15 C -0.20548(17) -0.01040(14) 0.45759(12) 0.0381(3) Uani 1 1 d .
H15 H -0.1655 -0.0391 0.4922 0.046 Uiso 1 1 calc R
C16 C -0.32464(18) -0.03933(15) 0.45876(12) 0.0411(4) Uani 1 1 d .
H56 H -0.3660 -0.0866 0.4952 0.049 Uiso 1 1 calc R
C17 C -0.38444(16) 0.00016(16) 0.40710(12) 0.0400(4) Uani 1 1 d .
H17 H -0.4668 -0.0212 0.4073 0.048 Uiso 1 1 calc R
C18 C -0.32388(13) 0.07104(15) 0.35498(11) 0.0325(3) Uani 1 1 d .
H18 H -0.3648 0.0978 0.3192 0.039 Uiso 1 1 calc R
C19 C -0.20097(11) 0.15843(10) 0.17874(8) 0.0203(2) Uani 1 1 d .
C20 C -0.30175(13) 0.18016(14) 0.16958(10) 0.0286(3) Uani 1 1 d .
H20 H -0.3272 0.2176 0.2232 0.034 Uiso 1 1 calc R
C21 C -0.36491(14) 0.14688(15) 0.08170(11) 0.0335(3) Uani 1 1 d .
H21 H -0.4345 0.1601 0.0755 0.040 Uiso 1 1 calc R
C22 C -0.32635(14) 0.09447(14) 0.00311(10) 0.0318(3) Uani 1 1 d .
H22 H -0.3697 0.0718 -0.0567 0.038 Uiso 1 1 calc R
C23 C -0.22463(14) 0.07500(13) 0.01162(10) 0.0298(3) Uani 1 1 d .
H23 H -0.1978 0.0404 -0.0425 0.036 Uiso 1 1 calc R
C24 C -0.16215(12) 0.10613(12) 0.09925(9) 0.0242(2) Uani 1 1 d .
H24 H -0.0932 0.0919 0.1051 0.029 Uiso 1 1 calc R
C25 C 0.47515(12) 0.68350(12) 0.16194(10) 0.0267(2) Uani 1 1 d .
C26 C 0.56666(13) 0.69061(13) 0.22167(11) 0.0297(3) Uani 1 1 d .
H26 H 0.5517 0.6400 0.2587 0.036 Uiso 1 1 calc R
C27 C 0.67976(14) 0.77178(15) 0.22706(11) 0.0337(3) Uani 1 1 d .
H27 H 0.7423 0.7765 0.2676 0.040 Uiso 1 1 calc R
C28 C 0.70121(14) 0.84583(15) 0.17329(13) 0.0367(3) Uani 1 1 d .
H28 H 0.7788 0.9005 0.1764 0.044 Uiso 1 1 calc R
C29 C 0.61074(17) 0.84080(17) 0.11526(15) 0.0459(4) Uani 1 1 d .
H29 H 0.6257 0.8933 0.0799 0.055 Uiso 1 1 calc R
C30 C 0.49765(15) 0.75894(16) 0.10850(14) 0.0416(4) Uani 1 1 d .
H30 H 0.4357 0.7544 0.0675 0.050 Uiso 1 1 calc R
C31 C 0.25027(13) 0.55187(13) 0.04673(11) 0.0294(3) Uani 1 1 d .
C32 C 0.2610(3) 0.4720(2) -0.03015(15) 0.0638(7) Uani 1 1 d .
H32 H 0.3079 0.4314 -0.0234 0.077 Uiso 1 1 calc R
C33 C 0.2027(4) 0.4514(3) -0.11748(17) 0.0909(12) Uani 1 1 d .
H33 H 0.2091 0.3961 -0.1703 0.109 Uiso 1 1 calc R
C34 C 0.1359(3) 0.5114(2) -0.12714(17) 0.0687(8) Uani 1 1 d .
H34 H 0.0972 0.4978 -0.1870 0.082 Uiso 1 1 calc R
C35 C 0.1246(2) 0.5904(2) -0.05137(16) 0.0559(6) Uani 1 1 d .
H35 H 0.0781 0.6312 -0.0587 0.067 Uiso 1 1 calc R
C36 C 0.18127(17) 0.61065(18) 0.03596(14) 0.0421(4) Uani 1 1 d .
H36 H 0.1729 0.6649 0.0886 0.051 Uiso 1 1 calc R
C37 C 0.15334(19) 0.19337(17) 0.04374(12) 0.0405(4) Uani 1 1 d .
H37A H 0.1166 0.1102 0.0310 0.061 Uiso 1 1 calc R
H37B H 0.2067 0.2123 -0.0025 0.061 Uiso 1 1 calc R
H37C H 0.0922 0.2226 0.0400 0.061 Uiso 1 1 calc R
C38 C 0.4978(2) 0.3592(3) 0.2405(3) 0.0804(10) Uani 1 1 d .
H38A H 0.4885 0.2828 0.2026 0.121 Uiso 1 1 calc R
H38B H 0.5719 0.3951 0.2828 0.121 Uiso 1 1 calc R
H38C H 0.4989 0.4060 0.1996 0.121 Uiso 1 1 calc R
C39 C 0.5550(2) 0.3475(2) 0.55148(19) 0.0627(6) Uani 1 1 d .
H39A H 0.6327 0.3683 0.5848 0.094 Uiso 1 1 calc R
H39B H 0.5579 0.3250 0.4840 0.094 Uiso 1 1 calc R
H39C H 0.4968 0.2834 0.5683 0.094 Uiso 1 1 calc R

loop_
_atom_site_aniso_label
_atom_site_aniso_U_11
_atom_site_aniso_U_22
_atom_site_aniso_U_33
_atom_site_aniso_U_23
_atom_site_aniso_U_13
_atom_site_aniso_U_12
Pr1 0.02107(3) 0.01906(3) 0.02096(3) 0.00533(2) -0.00028(2) 0.01014(2)
P1 0.01800(12) 0.02020(13) 0.01722(12) 0.00521(10) 0.00133(10) 0.00725(10)
P2 0.02389(14) 0.02201(14) 0.02689(15) 0.01198(12) 0.00125(12) 0.00789(11)
S1 0.01904(11) 0.01669(11) 0.01894(11) 0.00437(9) 0.00030(9) 0.00827(9)
O1 0.0197(4) 0.0234(4) 0.0263(4) 0.0077(3) 0.0021(3) 0.0095(3)
O2 0.0311(5) 0.0257(5) 0.0356(5) 0.0163(4) 0.0050(4) 0.0124(4)
O3 0.0204(4) 0.0214(4) 0.0242(4) 0.0076(3) -0.0010(3) 0.0098(3)
O4 0.0250(4) 0.0227(4) 0.0184(4) 0.0034(3) -0.0002(3) 0.0108(3)
O5 0.0501(7) 0.0345(6) 0.0350(6) 0.0034(5) -0.0087(5) 0.0109(5)
O6 0.0342(6) 0.0546(8) 0.0284(5) 0.0101(5) -0.0031(4) 0.0137(5)
O7 0.0717(10) 0.0708(10) 0.0228(5) 0.0017(6) -0.0088(6) 0.0387(9)
O8 0.0389(6) 0.0400(6) 0.0324(5) 0.0106(5) -0.0065(4) 0.0190(5)
O9 0.0364(6) 0.0390(6) 0.0308(5) 0.0055(4) -0.0002(4) 0.0238(5)
O10 0.0346(6) 0.0448(7) 0.0840(11) 0.0260(7) 0.0072(6) 0.0275(6)
O11 0.0406(6) 0.0271(5) 0.0402(6) 0.0116(4) 0.0007(5) 0.0102(4)
O12 0.0329(5) 0.0318(5) 0.0314(5) 0.0012(4) -0.0018(4) 0.0147(4)
O13 0.0674(11) 0.0272(7) 0.0844(13) 0.0032(7) -0.0146(9) -0.0057(7)
O14 0.0383(5) 0.0292(5) 0.0295(5) 0.0123(4) 0.0077(4) 0.0172(4)
O15 0.0277(5) 0.0343(6) 0.0679(9) 0.0169(6) 0.0057(6) 0.0068(5)
O16 0.126(2) 0.0515(12) 0.195(3) 0.0138(16) -0.103(2) -0.0027(14)
N1 0.0426(7) 0.0399(7) 0.0250(5) 0.0016(5) -0.0057(5) 0.0267(6)
N2 0.0206(5) 0.0228(5) 0.0455(7) 0.0122(5) -0.0014(5) 0.0089(4)
N3 0.0300(6) 0.0245(6) 0.0455(8) 0.0021(5) -0.0014(5) 0.0080(5)
C1 0.0216(5) 0.0234(5) 0.0174(5) 0.0033(4) 0.0011(4) 0.0102(4)
C2 0.0281(6) 0.0318(6) 0.0235(6) 0.0041(5) 0.0063(5) 0.0140(5)
C3 0.0356(7) 0.0370(7) 0.0276(6) 0.0027(5) 0.0086(5) 0.0208(6)
C4 0.0359(7) 0.0295(6) 0.0272(6) -0.0001(5) 0.0035(5) 0.0194(6)
C5 0.0279(6) 0.0226(5) 0.0213(5) 0.0014(4) -0.0003(4) 0.0135(5)
C6 0.0312(6) 0.0198(5) 0.0247(6) 0.0029(4) -0.0012(5) 0.0119(5)
C7 0.0502(9) 0.0222(6) 0.0363(8) 0.0036(5) 0.0065(7) 0.0176(6)
C8 0.0569(10) 0.0189(6) 0.0428(9) 0.0061(6) 0.0064(8) 0.0136(6)
C9 0.0436(8) 0.0199(6) 0.0371(7) 0.0093(5) 0.0031(6) 0.0085(6)
C10 0.0278(6) 0.0198(5) 0.0284(6) 0.0081(4) -0.0004(5) 0.0077(4)
C11 0.0257(5) 0.0178(5) 0.0242(5) 0.0055(4) -0.0010(4) 0.0091(4)
C12 0.0219(5) 0.0215(5) 0.0177(5) 0.0031(4) 0.0003(4) 0.0109(4)
C13 0.0242(5) 0.0243(5) 0.0197(5) 0.0074(4) 0.0022(4) 0.0064(4)
C14 0.0329(7) 0.0250(6) 0.0271(6) 0.0099(5) -0.0015(5) 0.0075(5)
C15 0.0493(9) 0.0291(7) 0.0320(7) 0.0150(6) -0.0017(6) 0.0078(6)
C16 0.0500(10) 0.0331(8) 0.0292(7) 0.0139(6) 0.0063(7) 0.0017(7)
C17 0.0335(7) 0.0439(9) 0.0345(8) 0.0160(7) 0.0103(6) 0.0035(6)
C18 0.0264(6) 0.0397(8) 0.0316(7) 0.0168(6) 0.0066(5) 0.0088(6)
C19 0.0202(5) 0.0209(5) 0.0185(5) 0.0055(4) 0.0012(4) 0.0070(4)
C20 0.0279(6) 0.0392(7) 0.0225(6) 0.0074(5) 0.0019(5) 0.0188(6)
C21 0.0312(7) 0.0433(8) 0.0289(7) 0.0097(6) -0.0027(5) 0.0189(6)
C22 0.0357(7) 0.0335(7) 0.0230(6) 0.0074(5) -0.0049(5) 0.0113(6)
C23 0.0361(7) 0.0320(7) 0.0192(5) 0.0047(5) 0.0020(5) 0.0133(6)
C24 0.0253(5) 0.0262(6) 0.0204(5) 0.0053(4) 0.0031(4) 0.0106(5)
C25 0.0256(6) 0.0251(6) 0.0300(6) 0.0135(5) 0.0025(5) 0.0072(5)
C26 0.0292(6) 0.0323(7) 0.0286(6) 0.0118(5) 0.0015(5) 0.0115(5)
C27 0.0275(6) 0.0362(7) 0.0322(7) 0.0062(6) -0.0009(5) 0.0100(6)
C28 0.0284(7) 0.0331(7) 0.0398(8) 0.0088(6) 0.0056(6) 0.0042(6)
C29 0.0370(8) 0.0425(9) 0.0555(11) 0.0311(9) 0.0026(8) 0.0017(7)
C30 0.0323(7) 0.0422(9) 0.0526(10) 0.0324(8) -0.0020(7) 0.0050(6)
C31 0.0303(6) 0.0275(6) 0.0298(6) 0.0121(5) -0.0018(5) 0.0088(5)
C32 0.106(2) 0.0702(15) 0.0318(9) 0.0020(9) -0.0108(11) 0.0629(16)
C33 0.157(3) 0.095(2) 0.0337(10) -0.0096(12) -0.0261(15) 0.085(2)
C34 0.0879(19) 0.0699(16) 0.0435(11) 0.0102(11) -0.0289(12) 0.0320(14)
C35 0.0572(12) 0.0639(13) 0.0498(11) 0.0150(10) -0.0192(9) 0.0296(11)
C36 0.0420(9) 0.0486(10) 0.0395(8) 0.0109(7) -0.0072(7) 0.0239(8)
C37 0.0593(11) 0.0424(9) 0.0262(7) 0.0098(6) 0.0101(7) 0.0271(8)
C38 0.0418(11) 0.0695(16) 0.161(3) 0.067(2) 0.0443(16) 0.0322(12)
C39 0.0422(11) 0.0702(16) 0.0571(13) 0.0142(12) -0.0030(9) 0.0060(10)

loop_
_atom_type_symbol
_atom_type_description
_atom_type_scat_dispersion_real
_atom_type_scat_dispersion_imag
_atom_type_scat_source
C C 0.0033 0.0016 'International Tables Vol C Tables 4.2.6.8 and 6.1.1.4'
H H 0.0000 0.0000 'International Tables Vol C Tables 4.2.6.8 and 6.1.1.4'
N N 0.0061 0.0033 'International Tables Vol C Tables 4.2.6.8 and 6.1.1.4'
O O 0.0106 0.0060 'International Tables Vol C Tables 4.2.6.8 and 6.1.1.4'
P P 0.1023 0.0942 'International Tables Vol C Tables 4.2.6.8 and 6.1.1.4'
S S 0.1246 0.1234 'International Tables Vol C Tables 4.2.6.8 and 6.1.1.4'
Pr Pr -0.2180 2.8214 'International Tables Vol C Tables 4.2.6.8 and 6.1.1.4'

loop_
_geom_angle_atom_site_label_1
_geom_angle_atom_site_label_2
_geom_angle_atom_site_label_3
_geom_angle
O1 Pr1 O14 90.58(4)
O1 Pr1 O15 137.74(4)
O14 Pr1 O15 71.27(5)
O1 Pr1 O11 80.09(4)
O14 Pr1 O11 120.99(4)
O15 Pr1 O11 142.04(4)
O1 Pr1 O9 139.29(4)
O14 Pr1 O9 76.28(4)
O15 Pr1 O9 74.34(4)
O11 Pr1 O9 74.62(4)
O1 Pr1 O12 70.11(3)
O14 Pr1 O12 71.85(4)
O15 Pr1 O12 132.85(5)
O11 Pr1 O12 50.06(4)
O9 Pr1 O12 69.19(4)
O1 Pr1 O8 143.86(4)
O14 Pr1 O8 121.58(4)
O15 Pr1 O8 73.77(4)
O11 Pr1 O8 69.63(4)
O9 Pr1 O8 49.80(4)
O12 Pr1 O8 102.53(4)
O1 Pr1 O6 74.28(4)
O14 Pr1 O6 161.03(4)
O15 Pr1 O6 112.40(5)
O11 Pr1 O6 68.42(4)
O9 Pr1 O6 122.67(4)
O12 Pr1 O6 112.10(4)
O8 Pr1 O6 76.49(4)
O1 Pr1 O3 67.22(3)
O14 Pr1 O3 73.57(3)
O15 Pr1 O3 71.05(4)
O11 Pr1 O3 144.83(4)
O9 Pr1 O3 139.69(4)
O12 Pr1 O3 123.66(3)
O8 Pr1 O3 133.49(3)
O6 Pr1 O3 89.78(4)
O1 Pr1 O5 105.23(4)
O14 Pr1 O5 128.87(4)
O15 Pr1 O5 64.44(5)
O11 Pr1 O5 109.64(4)
O9 Pr1 O5 113.05(4)
O12 Pr1 O5 159.26(4)
O8 Pr1 O5 68.81(4)
O6 Pr1 O5 48.36(4)
O3 Pr1 O5 69.04(4)
O1 Pr1 N3 73.58(4)
O14 Pr1 N3 96.42(4)
O15 Pr1 N3 144.12(4)
O11 Pr1 N3 25.05(4)
O9 Pr1 N3 69.97(4)
O12 Pr1 N3 25.01(4)
O8 Pr1 N3 85.86(4)
O6 Pr1 N3 90.29(4)
O3 Pr1 N3 139.19(3)
O5 Pr1 N3 134.57(4)
O1 Pr1 N2 148.49(3)
O14 Pr1 N2 99.48(4)
O15 Pr1 N2 73.54(4)
O11 Pr1 N2 69.09(4)
O9 Pr1 N2 24.84(4)
O12 Pr1 N2 84.71(4)
O8 Pr1 N2 25.01(4)
O6 Pr1 N2 99.37(4)
O3 Pr1 N2 144.27(3)
O5 Pr1 N2 91.55(4)
N3 Pr1 N2 75.66(4)
O1 P1 C13 111.28(6)
O1 P1 C19 112.28(6)
C13 P1 C19 109.63(6)
O1 P1 C1 110.06(6)
C13 P1 C1 108.33(6)
C19 P1 C1 105.01(6)
O2 P2 C31 113.62(7)
O2 P2 C25 112.13(6)
C31 P2 C25 107.20(7)
O2 P2 C10 111.98(6)
C31 P2 C10 105.29(7)
C25 P2 C10 106.08(7)
O4 S1 O3 119.02(6)
O4 S1 C11 111.46(6)
O3 S1 C11 109.58(6)
O4 S1 C12 111.02(6)
O3 S1 C12 109.19(6)
C11 S1 C12 93.63(6)
P1 O1 Pr1 171.95(6)
S1 O3 Pr1 128.43(5)
N1 O5 Pr1 96.30(9)
N1 O6 Pr1 98.79(10)
N2 O8 Pr1 95.42(8)
N2 O9 Pr1 97.87(9)
N3 O11 Pr1 98.04(9)
N3 O12 Pr1 95.38(9)
C37 O14 Pr1 136.33(10)
C37 O14 H14A 111.8
Pr1 O14 H14A 111.8
C38 O15 Pr1 136.17(17)
C38 O15 H15A 111.9
Pr1 O15 H15A 111.9
C39 O16 H16A 109.5
O7 N1 O6 122.53(17)
O7 N1 O5 121.52(16)
O6 N1 O5 115.94(13)
O10 N2 O9 120.84(15)
O10 N2 O8 122.48(15)
O9 N2 O8 116.68(12)
O10 N2 Pr1 175.28(11)
O9 N2 Pr1 57.29(7)
O8 N2 Pr1 59.57(7)
O13 N3 O12 121.85(17)
O13 N3 O11 121.63(17)
O12 N3 O11 116.51(13)
O13 N3 Pr1 178.52(15)
O12 N3 Pr1 59.61(7)
O11 N3 Pr1 56.91(7)
C12 C1 C2 116.82(12)
C12 C1 P1 120.80(9)
C2 C1 P1 122.29(10)
C3 C2 C1 121.03(14)
C3 C2 H2 119.5
C1 C2 H2 119.5
C4 C3 C2 120.99(13)
C4 C3 H3 119.5
C2 C3 H3 119.5
C3 C4 C5 119.11(13)
C3 C4 H4 120.4
C5 C4 H4 120.4
C4 C5 C12 119.37(13)
C4 C5 C6 127.11(13)
C12 C5 C6 113.48(12)
C7 C6 C11 119.48(14)
C7 C6 C5 126.87(14)
C11 C6 C5 113.52(11)
C8 C7 C6 118.87(15)
C8 C7 H7 120.6
C6 C7 H7 120.6
C7 C8 C9 121.09(14)
C7 C8 H8 119.5
C9 C8 H8 119.5
C8 C9 C10 121.32(15)
C8 C9 H9 119.3
C10 C9 H9 119.3
C11 C10 C9 116.36(14)
C11 C10 P2 122.54(10)
C9 C10 P2 120.92(12)
C6 C11 C10 122.83(12)
C6 C11 S1 109.62(10)
C10 C11 S1 127.50(10)
C5 C12 C1 122.66(12)
C5 C12 S1 109.58(10)
C1 C12 S1 127.76(9)
C14 C13 C18 120.00(13)
C14 C13 P1 117.50(11)
C18 C13 P1 122.48(11)
C13 C14 C15 119.47(15)
C13 C14 H14 120.3
C15 C14 H14 120.3
C16 C15 C14 120.32(16)
C16 C15 H15 119.8
C14 C15 H15 119.8
C15 C16 C17 120.40(15)
C15 C16 H56 119.8
C17 C16 H56 119.8
C16 C17 C18 119.99(16)
C16 C17 H17 120.0
C18 C17 H17 120.0
C17 C18 C13 119.79(15)
C17 C18 H18 120.1
C13 C18 H18 120.1
C20 C19 C24 119.78(12)
C20 C19 P1 122.37(10)
C24 C19 P1 117.84(10)
C21 C20 C19 119.89(13)
C21 C20 H20 120.1
C19 C20 H20 120.1
C22 C21 C20 120.07(14)
C22 C21 H21 120.0
C20 C21 H21 120.0
C21 C22 C23 120.25(13)
C21 C22 H22 119.9
C23 C22 H22 119.9
C22 C23 C24 120.07(13)
C22 C23 H23 120.0
C24 C23 H23 120.0
C23 C24 C19 119.91(13)
C23 C24 H24 120.0
C19 C24 H24 120.0
C26 C25 C30 119.61(14)
C26 C25 P2 118.61(11)
C30 C25 P2 121.78(12)
C27 C26 C25 119.99(14)
C27 C26 H26 120.0
C25 C26 H26 120.0
C28 C27 C26 119.90(15)
C28 C27 H27 120.0
C26 C27 H27 120.0
C29 C28 C27 120.50(15)
C29 C28 H28 119.8
C27 C28 H28 119.8
C28 C29 C30 119.99(16)
C28 C29 H29 120.0
C30 C29 H29 120.0
C29 C30 C25 119.99(16)
C29 C30 H30 120.0
C25 C30 H30 120.0
C32 C31 C36 119.62(16)
C32 C31 P2 117.40(13)
C36 C31 P2 122.96(13)
C31 C32 C33 119.7(2)
C31 C32 H32 120.1
C33 C32 H32 120.1
C34 C33 C32 119.9(2)
C34 C33 H33 120.0
C32 C33 H33 120.0
C35 C34 C33 120.7(2)
C35 C34 H34 119.6
C33 C34 H34 119.6
C34 C35 C36 119.8(2)
C34 C35 H35 120.1
C36 C35 H35 120.1
C35 C36 C31 120.21(19)
C35 C36 H36 119.9
C31 C36 H36 119.9
O14 C37 H37A 109.5
O14 C37 H37B 109.5
H37A C37 H37B 109.5
O14 C37 H37C 109.5
H37A C37 H37C 109.5
H37B C37 H37C 109.5
O15 C38 H38A 109.5
O15 C38 H38B 109.5
H38A C38 H38B 109.5
O15 C38 H38C 109.5
H38A C38 H38C 109.5
H38B C38 H38C 109.5
O16 C39 H39A 109.5
O16 C39 H39B 109.5
H39A C39 H39B 109.5
O16 C39 H39C 109.5
H39A C39 H39C 109.5
H39B C39 H39C 109.5

loop_
_geom_bond_atom_site_label_1
_geom_bond_atom_site_label_2
_geom_bond_distance
Pr1 O1 2.4390(9)
Pr1 O14 2.4696(11)
Pr1 O15 2.5125(12)
Pr1 O11 2.5255(12)
Pr1 O9 2.5369(11)
Pr1 O12 2.5861(11)
Pr1 O8 2.5867(11)
Pr1 O6 2.5924(13)
Pr1 O3 2.6245(9)
Pr1 O5 2.6404(12)
Pr1 N3 2.9849(13)
Pr1 N2 2.9866(12)
P1 O1 1.4992(10)
P1 C13 1.7937(13)
P1 C19 1.7953(12)
P1 C1 1.8171(13)
P2 O2 1.4902(10)
P2 C31 1.7930(15)
P2 C25 1.7939(14)
P2 C10 1.8196(15)
S1 O4 1.4337(9)
S1 O3 1.4520(9)
S1 C11 1.7737(13)
S1 C12 1.7756(13)
O5 N1 1.267(2)
O6 N1 1.2614(19)
O7 N1 1.2238(18)
O8 N2 1.2684(19)
O9 N2 1.2665(17)
O10 N2 1.2231(16)
O11 N3 1.2765(19)
O12 N3 1.268(2)
O13 N3 1.2178(19)
O14 C37 1.433(2)
O14 H14A 0.9500
O15 C38 1.393(3)
O15 H15A 0.9500
O16 C39 1.395(4)
O16 H16A 0.8400
C1 C12 1.3992(18)
C1 C2 1.4005(18)
C2 C3 1.398(2)
C2 H2 0.9500
C3 C4 1.388(2)
C3 H3 0.9500
C4 C5 1.3932(19)
C4 H4 0.9500
C5 C12 1.3957(17)
C5 C6 1.475(2)
C6 C7 1.393(2)
C6 C11 1.3961(19)
C7 C8 1.388(3)
C7 H7 0.9500
C8 C9 1.392(3)
C8 H8 0.9500
C9 C10 1.4050(19)
C9 H9 0.9500
C10 C11 1.3979(19)
C13 C14 1.394(2)
C13 C18 1.396(2)
C14 C15 1.395(2)
C14 H14 0.9500
C15 C16 1.379(3)
C15 H15 0.9500
C16 C17 1.386(3)
C16 H56 0.9500
C17 C18 1.390(2)
C17 H17 0.9500
C18 H18 0.9500
C19 C20 1.3963(18)
C19 C24 1.3987(18)
C20 C21 1.393(2)
C20 H20 0.9500
C21 C22 1.388(2)
C21 H21 0.9500
C22 C23 1.390(2)
C22 H22 0.9500
C23 C24 1.3902(19)
C23 H23 0.9500
C24 H24 0.9500
C25 C26 1.393(2)
C25 C30 1.395(2)
C26 C27 1.390(2)
C26 H26 0.9500
C27 C28 1.385(2)
C27 H27 0.9500
C28 C29 1.379(3)
C28 H28 0.9500
C29 C30 1.390(2)
C29 H29 0.9500
C30 H30 0.9500
C31 C32 1.386(3)
C31 C36 1.390(2)
C32 C33 1.394(3)
C32 H32 0.9500
C33 C34 1.377(4)
C33 H33 0.9500
C34 C35 1.372(4)
C34 H34 0.9500
C35 C36 1.386(3)
C35 H35 0.9500
C36 H36 0.9500
C37 H37A 0.9800
C37 H37B 0.9800
C37 H37C 0.9800
C38 H38A 0.9800
C38 H38B 0.9800
C38 H38C 0.9800
C39 H39A 0.9800
C39 H39B 0.9800
C39 H39C 0.9800

loop_
_geom_hbond_atom_site_label_D
_geom_hbond_atom_site_label_H
_geom_hbond_atom_site_label_A
_geom_hbond_distance_DH
_geom_hbond_distance_HA
_geom_hbond_distance_DA
_geom_hbond_angle_DHA
_geom_hbond_site_symmetry_A
O14 H14A O2 0.95 1.87 2.6842(15) 142.0 .
O15 H15A O16 0.95 1.80 2.732(3) 167.1 2_666
O16 H16A O5 0.84 2.05 2.861(3) 161.7 .
O16 H16A O7 0.84 2.58 3.187(4) 129.9 .

loop_
_geom_torsion_atom_site_label_1
_geom_torsion_atom_site_label_2
_geom_torsion_atom_site_label_3
_geom_torsion_atom_site_label_4
_geom_torsion
C13 P1 O1 Pr1 -91.5(4)
C19 P1 O1 Pr1 145.2(4)
C1 P1 O1 Pr1 28.6(5)
O14 Pr1 O1 P1 -117.9(4)
O15 Pr1 O1 P1 -55.7(5)
O11 Pr1 O1 P1 120.7(4)
O9 Pr1 O1 P1 172.7(4)
O12 Pr1 O1 P1 171.7(4)
O8 Pr1 O1 P1 87.7(4)
O6 Pr1 O1 P1 50.5(4)
O3 Pr1 O1 P1 -46.0(4)
O5 Pr1 O1 P1 12.9(4)
N3 Pr1 O1 P1 145.6(4)
N2 Pr1 O1 P1 132.7(4)
O4 S1 O3 Pr1 -30.14(9)
C11 S1 O3 Pr1 -160.04(6)
C12 S1 O3 Pr1 98.72(7)
O1 Pr1 O3 S1 -41.93(7)
O14 Pr1 O3 S1 55.85(7)
O15 Pr1 O3 S1 131.22(8)
O11 Pr1 O3 S1 -65.03(10)
O9 Pr1 O3 S1 98.97(8)
O12 Pr1 O3 S1 1.78(9)
O8 Pr1 O3 S1 174.07(6)
O6 Pr1 O3 S1 -114.94(7)
O5 Pr1 O3 S1 -159.69(8)
N3 Pr1 O3 S1 -24.75(10)
N2 Pr1 O3 S1 139.19(7)
O1 Pr1 O5 N1 56.39(10)
O14 Pr1 O5 N1 159.86(8)
O15 Pr1 O5 N1 -167.55(11)
O11 Pr1 O5 N1 -28.32(11)
O9 Pr1 O5 N1 -109.46(10)
O12 Pr1 O5 N1 -17.54(18)
O8 Pr1 O5 N1 -86.00(10)
O6 Pr1 O5 N1 4.54(8)
O3 Pr1 O5 N1 114.12(10)
N3 Pr1 O5 N1 -25.39(12)
N2 Pr1 O5 N1 -96.64(10)
O1 Pr1 O6 N1 -132.57(10)
O14 Pr1 O6 N1 -94.39(14)
O15 Pr1 O6 N1 3.13(11)
O11 Pr1 O6 N1 142.07(11)
O9 Pr1 O6 N1 88.40(10)
O12 Pr1 O6 N1 167.15(9)
O8 Pr1 O6 N1 68.92(10)
O3 Pr1 O6 N1 -66.22(10)
O5 Pr1 O6 N1 -4.59(9)
N3 Pr1 O6 N1 154.59(10)
N2 Pr1 O6 N1 79.09(10)
O1 Pr1 O8 N2 118.95(9)
O14 Pr1 O8 N2 -30.62(10)
O15 Pr1 O8 N2 -85.76(9)
O11 Pr1 O8 N2 83.99(9)
O9 Pr1 O8 N2 -2.76(8)
O12 Pr1 O8 N2 45.61(9)
O6 Pr1 O8 N2 155.68(9)
O3 Pr1 O8 N2 -127.83(8)
O5 Pr1 O8 N2 -154.10(10)
N3 Pr1 O8 N2 64.38(9)
O1 Pr1 O9 N2 -126.94(8)
O14 Pr1 O9 N2 158.59(9)
O15 Pr1 O9 N2 84.54(9)
O11 Pr1 O9 N2 -73.33(9)
O12 Pr1 O9 N2 -125.90(9)
O8 Pr1 O9 N2 2.78(8)
O6 Pr1 O9 N2 -22.34(10)
O3 Pr1 O9 N2 116.15(8)
O5 Pr1 O9 N2 31.85(10)
N3 Pr1 O9 N2 -99.20(9)
O1 Pr1 O11 N3 72.30(10)
O14 Pr1 O11 N3 -12.37(11)
O15 Pr1 O11 N3 -111.63(11)
O9 Pr1 O11 N3 -75.49(10)
O12 Pr1 O11 N3 0.01(8)
O8 Pr1 O11 N3 -127.76(10)
O6 Pr1 O11 N3 149.20(11)
O3 Pr1 O11 N3 93.85(11)
O5 Pr1 O11 N3 175.06(9)
N2 Pr1 O11 N3 -101.01(10)
O1 Pr1 O12 N3 -93.70(9)
O14 Pr1 O12 N3 168.83(10)
O15 Pr1 O12 N3 128.74(9)
O11 Pr1 O12 N3 -0.01(8)
O9 Pr1 O12 N3 87.02(9)
O8 Pr1 O12 N3 49.38(10)
O6 Pr1 O12 N3 -30.95(10)
O3 Pr1 O12 N3 -136.34(8)
O5 Pr1 O12 N3 -13.30(17)
N2 Pr1 O12 N3 67.04(9)
O1 Pr1 O14 C37 -53.26(14)
O15 Pr1 O14 C37 165.65(15)
O11 Pr1 O14 C37 25.52(16)
O9 Pr1 O14 C37 87.81(14)
O12 Pr1 O14 C37 15.56(14)
O8 Pr1 O14 C37 109.36(14)
O6 Pr1 O14 C37 -89.78(18)
O3 Pr1 O14 C37 -119.26(15)
O5 Pr1 O14 C37 -163.48(14)
N3 Pr1 O14 C37 20.28(15)
N2 Pr1 O14 C37 96.75(14)
O1 Pr1 O15 C38 -125.5(2)
O14 Pr1 O15 C38 -56.4(2)
O11 Pr1 O15 C38 60.3(3)
O9 Pr1 O15 C38 24.1(2)
O12 Pr1 O15 C38 -16.1(2)
O8 Pr1 O15 C38 76.0(2)
O6 Pr1 O15 C38 143.5(2)
O3 Pr1 O15 C38 -134.9(2)
O5 Pr1 O15 C38 149.9(2)
N3 Pr1 O15 C38 18.1(3)
N2 Pr1 O15 C38 50.0(2)
Pr1 O6 N1 O7 -173.14(14)
Pr1 O6 N1 O5 7.96(15)
Pr1 O5 N1 O7 173.31(14)
Pr1 O5 N1 O6 -7.77(14)
Pr1 O9 N2 O10 174.90(12)
Pr1 O9 N2 O8 -4.85(14)
Pr1 O8 N2 O10 -175.02(13)
Pr1 O8 N2 O9 4.73(13)
O1 Pr1 N2 O9 85.92(11)
O14 Pr1 N2 O9 -21.07(9)
O15 Pr1 N2 O9 -88.19(9)
O11 Pr1 N2 O9 98.60(9)
O12 Pr1 N2 O9 49.50(9)
O8 Pr1 N2 O9 -174.97(14)
O6 Pr1 N2 O9 161.08(9)
O3 Pr1 N2 O9 -96.05(10)
O5 Pr1 N2 O9 -150.94(9)
N3 Pr1 N2 O9 73.19(9)
O1 Pr1 N2 O8 -99.11(10)
O14 Pr1 N2 O8 153.90(9)
O15 Pr1 N2 O8 86.78(9)
O11 Pr1 N2 O8 -86.43(9)
O9 Pr1 N2 O8 174.97(14)
O12 Pr1 N2 O8 -135.52(9)
O6 Pr1 N2 O8 -23.95(9)
O3 Pr1 N2 O8 78.92(11)
O5 Pr1 N2 O8 24.04(9)
N3 Pr1 N2 O8 -111.83(9)
Pr1 O12 N3 O13 179.73(17)
Pr1 O12 N3 O11 0.02(14)
Pr1 O11 N3 O13 -179.73(17)
Pr1 O11 N3 O12 -0.02(15)
O1 Pr1 N3 O12 78.04(9)
O14 Pr1 N3 O12 -10.67(9)
O15 Pr1 N3 O12 -77.36(12)
O11 Pr1 N3 O12 179.98(15)
O9 Pr1 N3 O12 -83.51(9)
O8 Pr1 N3 O12 -132.02(9)
O6 Pr1 N3 O12 151.55(9)
O3 Pr1 N3 O12 61.55(11)
O5 Pr1 N3 O12 173.44(8)
N2 Pr1 N3 O12 -108.85(9)
O1 Pr1 N3 O11 -101.94(10)
O14 Pr1 N3 O11 169.35(10)
O15 Pr1 N3 O11 102.66(12)
O9 Pr1 N3 O11 96.51(10)
O12 Pr1 N3 O11 -179.98(15)
O8 Pr1 N3 O11 48.00(10)
O6 Pr1 N3 O11 -28.43(10)
O3 Pr1 N3 O11 -118.43(10)
O5 Pr1 N3 O11 -6.54(12)
N2 Pr1 N3 O11 71.17(10)
O1 P1 C1 C12 35.72(12)
C13 P1 C1 C12 157.59(10)
C19 P1 C1 C12 -85.33(11)
O1 P1 C1 C2 -147.67(11)
C13 P1 C1 C2 -25.80(13)
C19 P1 C1 C2 91.28(12)
C12 C1 C2 C3 0.2(2)
P1 C1 C2 C3 -176.51(12)
C1 C2 C3 C4 0.4(2)
C2 C3 C4 C5 0.0(2)
C3 C4 C5 C12 -1.1(2)
C3 C4 C5 C6 176.53(14)
C4 C5 C6 C7 -2.9(2)
C12 C5 C6 C7 174.78(14)
C4 C5 C6 C11 -178.55(14)
C12 C5 C6 C11 -0.84(17)
C11 C6 C7 C8 -1.3(2)
C5 C6 C7 C8 -176.73(16)
C6 C7 C8 C9 1.4(3)
C7 C8 C9 C10 0.4(3)
C8 C9 C10 C11 -2.1(2)
C8 C9 C10 P2 173.11(14)
O2 P2 C10 C11 -32.92(13)
C31 P2 C10 C11 91.02(12)
C25 P2 C10 C11 -155.54(11)
O2 P2 C10 C9 152.12(12)
C31 P2 C10 C9 -83.95(14)
C25 P2 C10 C9 29.50(14)
C7 C6 C11 C10 -0.5(2)
C5 C6 C11 C10 175.47(12)
C7 C6 C11 S1 -178.13(12)
C5 C6 C11 S1 -2.15(14)
C9 C10 C11 C6 2.2(2)
P2 C10 C11 C6 -172.96(11)
C9 C10 C11 S1 179.39(11)
P2 C10 C11 S1 4.21(18)
O4 S1 C11 C6 117.76(10)
O3 S1 C11 C6 -108.36(10)
C12 S1 C11 C6 3.49(10)
O4 S1 C11 C10 -59.72(13)
O3 S1 C11 C10 74.16(13)
C12 S1 C11 C10 -173.99(12)
C4 C5 C12 C1 1.8(2)
C6 C5 C12 C1 -176.14(12)
C4 C5 C12 S1 -178.70(11)
C6 C5 C12 S1 3.40(14)
C2 C1 C12 C5 -1.32(18)
P1 C1 C12 C5 175.47(10)
C2 C1 C12 S1 179.23(10)
P1 C1 C12 S1 -3.98(16)
O4 S1 C12 C5 -118.61(9)
O3 S1 C12 C5 108.24(9)
C11 S1 C12 C5 -3.95(10)
O4 S1 C12 C1 60.90(13)
O3 S1 C12 C1 -72.25(12)
C11 S1 C12 C1 175.56(12)
O1 P1 C13 C14 14.17(13)
C19 P1 C13 C14 139.00(11)
C1 P1 C13 C14 -106.94(12)
O1 P1 C13 C18 -164.18(12)
C19 P1 C13 C18 -39.36(14)
C1 P1 C13 C18 74.70(13)
C18 C13 C14 C15 -1.6(2)
P1 C13 C14 C15 179.97(12)
C13 C14 C15 C16 0.1(2)
C14 C15 C16 C17 1.3(3)
C15 C16 C17 C18 -1.1(3)
C16 C17 C18 C13 -0.4(3)
C14 C13 C18 C17 1.8(2)
P1 C13 C18 C17 -179.91(13)
O1 P1 C19 C20 -166.59(11)
C13 P1 C19 C20 69.17(13)
C1 P1 C19 C20 -47.01(13)
O1 P1 C19 C24 14.03(12)
C13 P1 C19 C24 -110.21(11)
C1 P1 C19 C24 133.61(10)
C24 C19 C20 C21 1.8(2)
P1 C19 C20 C21 -177.62(12)
C19 C20 C21 C22 -1.4(2)
C20 C21 C22 C23 0.0(3)
C21 C22 C23 C24 1.2(2)
C22 C23 C24 C19 -0.8(2)
C20 C19 C24 C23 -0.6(2)
P1 C19 C24 C23 178.76(11)
O2 P2 C25 C26 -32.54(15)
C31 P2 C25 C26 -157.90(13)
C10 P2 C25 C26 89.98(13)
O2 P2 C25 C30 147.60(15)
C31 P2 C25 C30 22.24(17)
C10 P2 C25 C30 -89.88(16)
C30 C25 C26 C27 -0.6(2)
P2 C25 C26 C27 179.50(13)
C25 C26 C27 C28 0.3(2)
C26 C27 C28 C29 0.9(3)
C27 C28 C29 C30 -1.8(3)
C28 C29 C30 C25 1.4(3)
C26 C25 C30 C29 -0.2(3)
P2 C25 C30 C29 179.66(17)
O2 P2 C31 C32 -37.8(2)
C25 P2 C31 C32 86.64(19)
C10 P2 C31 C32 -160.70(18)
O2 P2 C31 C36 143.76(15)
C25 P2 C31 C36 -91.79(16)
C10 P2 C31 C36 20.86(16)
C36 C31 C32 C33 0.1(4)
P2 C31 C32 C33 -178.4(3)
C31 C32 C33 C34 0.7(6)
C32 C33 C34 C35 -0.9(6)
C33 C34 C35 C36 0.2(5)
C34 C35 C36 C31 0.6(4)
C32 C31 C36 C35 -0.7(3)
P2 C31 C36 C35 177.67(17)
